data_7042064
loop_
_publ_author_name
'Shan, Yu-Liang'
'Leong, Bi-Xiang'
'Xi, Hong-Wei'
'Ganguly, Rakesh'
'Li, Yongxin'
'Lim, Kok Hwa'
'So, Cheuk-Wai'

_publ_section_title
;
 Reactivity of an amidinato silylene and germylene toward germanium(ii),
 tin(ii) and lead(ii) halides.
;
_journal_issue 11
_journal_name_full 'Dalton transactions (Cambridge, England : 2003)'
_journal_page_first 3642
_journal_page_last 3648
_journal_paper_doi 10.1039/c7dt00051k
_journal_volume 46
_journal_year 2017
_chemical_formula_sum 'C21 H41 Br2 N3 Pb Si3'
_chemical_formula_weight 786.85
_space_group_crystal_system monoclinic
_space_group_IT_number 14
_space_group_name_Hall '-P 2ybc'
_space_group_name_H-M_alt 'P 1 21/c 1'
_symmetry_space_group_name_Hall '-P 2ybc'
_symmetry_space_group_name_H-M 'P 1 21/c 1'
_atom_sites_solution_hydrogens geom
_audit_update_record
;
2016-08-19 deposited with the CCDC.
2017-02-14 downloaded from the CCDC.
;
_cell_angle_alpha 90
_cell_angle_beta 91.423(3)
_cell_angle_gamma 90
_cell_formula_units_Z 4
_cell_length_a 11.0430(8)
_cell_length_b 17.9127(12)
_cell_length_c 15.2372(10)
_cell_measurement_reflns_used 5905
_cell_measurement_temperature 103.(2)
_cell_measurement_theta_max 25.9911
_cell_measurement_theta_min 2.2739
_cell_volume 3013.1(4)
_computing_cell_refinement 'SAINT V8.37A (Bruker AXS Inc., 2015)'
_computing_data_collection 'APEX3 (Bruker AXS Inc., 2015)'
_computing_data_reduction 'SAINT V8.37A (Bruker AXS Inc., 2015)'
_computing_molecular_graphics 'XP (Bruker AXS Inc., 2015)'
_computing_publication_material 'APEX3 (Bruker AXS Inc., 2015)'
_computing_structure_refinement 'SHELXL-2014/7 (Sheldrick, 2014)'
_computing_structure_solution 'SHELXT (Bruker AXS Inc., 2015)'
_diffrn_ambient_temperature 103.(2)
_diffrn_detector_area_resol_mean 8.3333
_diffrn_measured_fraction_theta_full 0.995
_diffrn_measured_fraction_theta_max 0.995
_diffrn_measurement_device_type 'CCD area detector'
_diffrn_measurement_method 'phi and omega scans'
_diffrn_radiation_monochromator graphite
_diffrn_radiation_type MoK\a
_diffrn_radiation_wavelength 0.71073
_diffrn_reflns_av_R_equivalents 0.1006
_diffrn_reflns_av_unetI/netI 0.0864
_diffrn_reflns_limit_h_max 14
_diffrn_reflns_limit_h_min -14
_diffrn_reflns_limit_k_max 24
_diffrn_reflns_limit_k_min -24
_diffrn_reflns_limit_l_max 20
_diffrn_reflns_limit_l_min -15
_diffrn_reflns_number 43279
_diffrn_reflns_theta_full 28.78
_diffrn_reflns_theta_max 28.78
_diffrn_reflns_theta_min 2.52
_diffrn_source 'fine-focus sealed tube'
_diffrn_source_type 'Bruker KappaCCD'
_exptl_absorpt_coefficient_mu 8.384
_exptl_absorpt_correction_T_max 0.31
_exptl_absorpt_correction_T_min 0.15
_exptl_absorpt_correction_type multi-scan
_exptl_absorpt_process_details
;
SADABS-2014/5 - Bruker AXS area detector scaling and absorption correction
;
_exptl_crystal_colour yellow
_exptl_crystal_density_diffrn 1.735
_exptl_crystal_density_method 'not measured'
_exptl_crystal_description block
_exptl_crystal_F_000 1528
_exptl_crystal_size_max 0.340
_exptl_crystal_size_mid 0.260
_exptl_crystal_size_min 0.180
_refine_diff_density_max 1.434
_refine_diff_density_min -1.310
_refine_ls_extinction_method none
_refine_ls_goodness_of_fit_ref 1.007
_refine_ls_hydrogen_treatment constr
_refine_ls_matrix_type full
_refine_ls_number_parameters 283
_refine_ls_number_reflns 7806
_refine_ls_number_restraints 36
_refine_ls_restrained_S_all 1.006
_refine_ls_R_factor_all 0.0715
_refine_ls_R_factor_gt 0.0404
_refine_ls_shift/su_max 0.001
_refine_ls_shift/su_mean 0.000
_refine_ls_structure_factor_coef Fsqd
_refine_ls_weighting_details 'w=1/[\s^2^(Fo^2^)+(0.0162P)^2^+1.2976P] where P=(Fo^2^+2Fc^2^)/3'
_refine_ls_weighting_scheme calc
_refine_ls_wR_factor_gt 0.0690
_refine_ls_wR_factor_ref 0.0760
_reflns_number_gt 5732
_reflns_number_total 7806
_reflns_threshold_expression 'I > 2\s(I)'
_cod_data_source_file c7dt00051k2.cif
_cod_data_source_block scw935
_cod_depositor_comments
;
The following automatic conversions were performed:

'_exptl_absorpt_correction_type' value 'Multi-Scan' changed to
'multi-scan' according to
/usr/data/users/saulius/crontab/automatic-downloads/rss-feeds/RSC/lib/dictionaries/cif_core.dic
dictionary named 'cif_core.dic' version 2.4.2 from 2011-04-26.

Automatic conversion script
Id: cif_fix_values 4268 2015-11-12 08:31:59Z antanas 

 Adding full bibliography for 7042063--7042066.cif.
;
_cod_database_code 7042064

loop_
_space_group_symop_operation_xyz
'x, y, z'
'-x, y+1/2, -z+1/2'
'-x, -y, -z'
'x, -y-1/2, z-1/2'

loop_
_atom_site_type_symbol
_atom_site_label
_atom_site_fract_x
_atom_site_fract_y
_atom_site_fract_z
_atom_site_U_iso_or_equiv
_atom_site_adp_type
_atom_site_calc_flag
_atom_site_refinement_flags_adp
_atom_site_refinement_flags_posn
_atom_site_occupancy
Pb Pb1 0.85398(2) 0.51300(2) 0.56925(2) 0.01419(6) Uani d . . 1
Br Br1 1.05793(5) 0.55931(3) 0.66008(3) 0.02097(13) Uani d . . 1
Br Br2 0.69459(5) 0.60274(3) 0.65234(4) 0.02716(15) Uani d . . 1
Si Si1 0.81311(13) 0.39294(6) 0.68294(8) 0.0082(3) Uani d . . 1
Si Si2 0.66887(14) 0.25304(7) 0.73626(10) 0.0158(3) Uani d . . 1
Si Si3 0.56726(13) 0.36329(7) 0.60242(9) 0.0149(3) Uani d . . 1
C C1 1.0380(5) 0.3039(2) 0.6377(3) 0.0116(11) Uani d . . 1
C C2 1.0588(5) 0.2234(2) 0.6667(3) 0.0229(13) Uani d . . 1
H H2A 0.9806 0.1983 0.6725 0.034 Uiso calc U R 1
H H2B 1.1027 0.2229 0.7234 0.034 Uiso calc U R 1
H H2C 1.1066 0.1973 0.6229 0.034 Uiso calc U R 1
C C3 0.9752(5) 0.3043(3) 0.5486(3) 0.0204(12) Uani d . . 1
H H3A 0.8949 0.2815 0.553 0.031 Uiso calc U R 1
H H3B 1.0234 0.2757 0.5072 0.031 Uiso calc U R 1
H H3C 0.9667 0.3558 0.5278 0.031 Uiso calc U R 1
C C4 1.1593(5) 0.3433(3) 0.6320(3) 0.0203(12) Uani d . . 1
H H4A 1.146 0.3968 0.6228 0.03 Uiso calc U R 1
H H4B 1.2042 0.3228 0.5829 0.03 Uiso calc U R 1
H H4C 1.206 0.3356 0.6868 0.03 Uiso calc U R 1
C C5 0.9753(5) 0.3758(2) 0.7760(3) 0.0101(10) Uani d . . 1
C C6 1.0901(4) 0.3744(3) 0.8296(3) 0.0111(10) Uani d U . 1
C C7 1.1254(5) 0.3080(3) 0.8692(3) 0.0165(11) Uani d U . 1
H H7 1.0769 0.2645 0.8621 0.02 Uiso calc U R 1
C C8 1.2321(5) 0.3053(3) 0.9194(3) 0.0240(13) Uani d U . 1
H H8 1.2551 0.2602 0.948 0.029 Uiso calc U R 1
C C9 1.3048(5) 0.3675(3) 0.9279(3) 0.0221(12) Uani d U . 1
H H9 1.3781 0.365 0.9618 0.027 Uiso calc U R 1
C C10 1.2707(5) 0.4344(3) 0.8866(3) 0.0199(12) Uani d U . 1
H H10 1.3209 0.4773 0.892 0.024 Uiso calc U R 1
C C11 1.1632(5) 0.4374(3) 0.8380(3) 0.0156(11) Uani d U . 1
H H11 1.1392 0.4827 0.8102 0.019 Uiso calc U R 1
C C12 0.8333(4) 0.4540(2) 0.8724(3) 0.0102(10) Uani d . . 1
C C13 0.6964(5) 0.4538(3) 0.8695(3) 0.0203(12) Uani d . . 1
H H13A 0.6664 0.4837 0.9182 0.03 Uiso calc U R 1
H H13B 0.667 0.4024 0.8746 0.03 Uiso calc U R 1
H H13C 0.6672 0.4752 0.8137 0.03 Uiso calc U R 1
C C14 0.8788(5) 0.5348(2) 0.8659(3) 0.0176(12) Uani d . . 1
H H14A 0.8549 0.5555 0.8085 0.026 Uiso calc U R 1
H H14B 0.9673 0.5355 0.8725 0.026 Uiso calc U R 1
H H14C 0.8433 0.5648 0.9124 0.026 Uiso calc U R 1
C C15 0.8802(5) 0.4183(3) 0.9580(3) 0.0189(12) Uani d . . 1
H H15A 0.844 0.4436 1.008 0.028 Uiso calc U R 1
H H15B 0.9685 0.4232 0.9622 0.028 Uiso calc U R 1
H H15C 0.8581 0.3654 0.9587 0.028 Uiso calc U R 1
C C16 0.7778(5) 0.2430(3) 0.8300(3) 0.0227(13) Uani d . . 1
H H16A 0.8605 0.2417 0.8082 0.034 Uiso calc U R 1
H H16B 0.7611 0.1966 0.8615 0.034 Uiso calc U R 1
H H16C 0.7693 0.2855 0.87 0.034 Uiso calc U R 1
C C17 0.6880(5) 0.1677(3) 0.6661(4) 0.0286(15) Uani d . . 1
H H17A 0.6171 0.162 0.6267 0.043 Uiso calc U R 1
H H17B 0.696 0.1235 0.7037 0.043 Uiso calc U R 1
H H17C 0.7609 0.1731 0.6312 0.043 Uiso calc U R 1
C C18 0.5172(5) 0.2539(3) 0.7864(4) 0.0269(14) Uani d . . 1
H H18A 0.5118 0.2964 0.8267 0.04 Uiso calc U R 1
H H18B 0.5053 0.2074 0.8189 0.04 Uiso calc U R 1
H H18C 0.4544 0.2584 0.7401 0.04 Uiso calc U R 1
C C19 0.4884(5) 0.2799(3) 0.5547(4) 0.0273(14) Uani d . . 1
H H19A 0.5455 0.2509 0.5202 0.041 Uiso calc U R 1
H H19B 0.4206 0.2962 0.5168 0.041 Uiso calc U R 1
H H19C 0.4578 0.2488 0.6023 0.041 Uiso calc U R 1
C C20 0.4603(5) 0.4241(3) 0.6627(4) 0.0252(13) Uani d . . 1
H H20A 0.4336 0.3981 0.7153 0.038 Uiso calc U R 1
H H20B 0.39 0.4356 0.6246 0.038 Uiso calc U R 1
H H20C 0.5013 0.4706 0.6797 0.038 Uiso calc U R 1
C C21 0.6177(5) 0.4156(3) 0.5042(3) 0.0216(13) Uani d . . 1
H H21A 0.63 0.4682 0.5196 0.032 Uiso calc U R 1
H H21B 0.5557 0.4117 0.4572 0.032 Uiso calc U R 1
H H21C 0.6939 0.3943 0.484 0.032 Uiso calc U R 1
N N1 0.9561(4) 0.34252(19) 0.6977(2) 0.0087(9) Uani d . . 1
N N2 0.8720(4) 0.41028(19) 0.7951(2) 0.0097(9) Uani d . . 1
N N3 0.6897(4) 0.3358(2) 0.6737(2) 0.0103(9) Uani d . . 1

loop_
_atom_site_aniso_label
_atom_site_aniso_U_11
_atom_site_aniso_U_22
_atom_site_aniso_U_33
_atom_site_aniso_U_12
_atom_site_aniso_U_13
_atom_site_aniso_U_23
Pb1 0.01866(12) 0.01202(8) 0.01181(9) -0.00197(8) -0.00145(8) 0.00360(8)
Br1 0.0188(3) 0.0224(3) 0.0216(3) -0.0066(2) -0.0027(2) 0.0046(2)
Br2 0.0241(4) 0.0191(3) 0.0378(3) 0.0111(2) -0.0079(3) -0.0058(2)
Si1 0.0081(8) 0.0080(6) 0.0086(6) 0.0000(5) -0.0007(6) -0.0004(5)
Si2 0.0162(9) 0.0115(6) 0.0197(7) -0.0045(6) 0.0018(7) 0.0009(5)
Si3 0.0090(8) 0.0193(7) 0.0164(7) -0.0032(6) -0.0038(6) -0.0022(6)
C1 0.012(3) 0.011(2) 0.011(2) 0.0022(19) 0.001(2) -0.0025(18)
C2 0.033(4) 0.011(2) 0.025(3) 0.007(2) 0.005(3) 0.002(2)
C3 0.020(3) 0.027(3) 0.015(3) 0.002(2) 0.002(2) -0.006(2)
C4 0.017(3) 0.023(3) 0.021(3) 0.004(2) 0.010(2) -0.001(2)
C5 0.011(3) 0.009(2) 0.011(2) -0.0001(19) 0.001(2) 0.0015(18)
C6 0.009(3) 0.016(2) 0.008(2) 0.0054(18) 0.001(2) 0.0002(17)
C7 0.016(3) 0.018(2) 0.015(3) 0.006(2) 0.000(2) 0.0053(19)
C8 0.022(3) 0.030(3) 0.019(3) 0.009(2) -0.006(2) 0.006(2)
C9 0.010(3) 0.037(3) 0.019(3) 0.009(2) -0.006(2) -0.003(2)
C10 0.014(3) 0.029(3) 0.017(3) 0.004(2) -0.003(2) -0.008(2)
C11 0.015(3) 0.016(2) 0.016(3) 0.0034(19) 0.000(2) 0.0028(19)
C12 0.010(3) 0.013(2) 0.008(2) 0.0025(19) -0.002(2) -0.0030(18)
C13 0.017(3) 0.025(3) 0.019(3) 0.006(2) 0.001(2) -0.009(2)
C14 0.026(3) 0.011(2) 0.015(3) 0.001(2) -0.003(2) -0.0061(19)
C15 0.026(3) 0.017(2) 0.014(3) 0.002(2) 0.000(2) 0.000(2)
C16 0.035(4) 0.011(2) 0.022(3) -0.005(2) 0.002(3) 0.009(2)
C17 0.036(4) 0.015(3) 0.034(3) -0.006(2) -0.001(3) -0.004(2)
C18 0.023(4) 0.026(3) 0.032(3) -0.005(2) 0.009(3) 0.005(2)
C19 0.019(4) 0.031(3) 0.032(3) -0.006(3) -0.005(3) -0.010(3)
C20 0.010(3) 0.030(3) 0.036(3) 0.000(2) 0.002(3) 0.002(3)
C21 0.020(3) 0.029(3) 0.015(3) 0.000(2) -0.010(2) -0.002(2)
N1 0.006(2) 0.0082(17) 0.012(2) 0.0024(15) -0.0008(18) 0.0015(15)
N2 0.010(2) 0.0101(18) 0.0087(19) 0.0018(16) -0.0027(18) 0.0010(15)
N3 0.006(2) 0.0120(18) 0.013(2) -0.0050(16) 0.0001(18) 0.0014(16)

loop_
_atom_type_symbol
_atom_type_description
_atom_type_scat_dispersion_real
_atom_type_scat_dispersion_imag
_atom_type_scat_source
C C 0.0033 0.0016 'International Tables Vol C Tables 4.2.6.8 and 6.1.1.4'
H H 0.0000 0.0000 'International Tables Vol C Tables 4.2.6.8 and 6.1.1.4'
N N 0.0061 0.0033 'International Tables Vol C Tables 4.2.6.8 and 6.1.1.4'
Si Si 0.0817 0.0704 'International Tables Vol C Tables 4.2.6.8 and 6.1.1.4'
Br Br -0.2901 2.4595 'International Tables Vol C Tables 4.2.6.8 and 6.1.1.4'
Pb Pb -3.3944 10.1111 'International Tables Vol C Tables 4.2.6.8 and 6.1.1.4'

loop_
_geom_angle_atom_site_label_1
_geom_angle_atom_site_label_2
_geom_angle_atom_site_label_3
_geom_angle
Br2 Pb1 Br1 96.847(18)
Br2 Pb1 Si1 92.85(3)
Br1 Pb1 Si1 93.61(3)
N3 Si1 N1 113.52(18)
N3 Si1 N2 116.13(19)
N1 Si1 N2 71.65(17)
N3 Si1 C5 125.74(18)
N1 Si1 C5 36.24(16)
N2 Si1 C5 35.91(17)
N3 Si1 Pb1 123.32(13)
N1 Si1 Pb1 107.62(13)
N2 Si1 Pb1 112.69(12)
C5 Si1 Pb1 110.58(13)
N3 Si2 C16 113.8(2)
N3 Si2 C18 110.1(2)
C16 Si2 C18 105.0(3)
N3 Si2 C17 110.8(2)
C16 Si2 C17 106.2(2)
C18 Si2 C17 110.8(3)
N3 Si3 C21 113.0(2)
N3 Si3 C20 110.0(2)
C21 Si3 C20 107.9(2)
N3 Si3 C19 110.8(2)
C21 Si3 C19 103.6(2)
C20 Si3 C19 111.4(3)
N1 C1 C3 106.3(4)
N1 C1 C4 111.9(4)
C3 C1 C4 109.5(4)
N1 C1 C2 110.8(4)
C3 C1 C2 109.1(4)
C4 C1 C2 109.2(4)
N2 C5 N1 106.3(4)
N2 C5 C6 127.5(4)
N1 C5 C6 126.2(4)
N2 C5 Si1 53.8(2)
N1 C5 Si1 53.4(2)
C6 C5 Si1 171.2(4)
C7 C6 C11 119.9(5)
C7 C6 C5 118.7(4)
C11 C6 C5 121.3(4)
C6 C7 C8 119.7(5)
C9 C8 C7 120.5(5)
C8 C9 C10 120.0(5)
C11 C10 C9 119.4(5)
C10 C11 C6 120.4(5)
N2 C12 C13 106.4(4)
N2 C12 C15 111.0(4)
C13 C12 C15 110.0(4)
N2 C12 C14 110.1(4)
C13 C12 C14 109.2(4)
C15 C12 C14 110.1(4)
C5 N1 C1 132.2(4)
C5 N1 Si1 90.4(3)
C1 N1 Si1 134.2(3)
C5 N2 C12 132.8(4)
C5 N2 Si1 90.2(3)
C12 N2 Si1 136.4(3)
Si1 N3 Si2 124.7(2)
Si1 N3 Si3 118.4(2)
Si2 N3 Si3 116.7(2)

loop_
_geom_bond_atom_site_label_1
_geom_bond_atom_site_label_2
_geom_bond_distance
Pb1 Br2 2.7194(6)
Pb1 Br1 2.7425(6)
Pb1 Si1 2.8051(13)
Si1 N3 1.707(4)
Si1 N1 1.829(4)
Si1 N2 1.839(4)
Si1 C5 2.278(5)
Si2 N3 1.780(4)
Si2 C16 1.853(5)
Si2 C18 1.859(6)
Si2 C17 1.881(5)
Si3 N3 1.783(4)
Si3 C21 1.863(5)
Si3 C20 1.865(6)
Si3 C19 1.868(5)
C1 N1 1.474(6)
C1 C3 1.508(6)
C1 C4 1.518(7)
C1 C2 1.524(6)
C5 N2 1.336(6)
C5 N1 1.347(5)
C5 C6 1.491(6)
C6 C7 1.385(6)
C6 C11 1.392(6)
C7 C8 1.389(7)
C8 C9 1.378(7)
C9 C10 1.401(7)
C10 C11 1.385(6)
C12 N2 1.486(6)
C12 C13 1.511(7)
C12 C15 1.531(6)
C12 C14 1.536(6)
